data_7113325
loop_
_publ_author_name
'Javier Ruiz'
'Marta P. Gonzalo'
'Marilin Vivanco'
Santiago
Garcia-Grand

_publ_section_title
;
 Synthesis and derivatization of highly-functionalized ?5-phospholes
;
_journal_name_full Chem.Commun.
_journal_page_first 5597
_journal_paper_doi 10.1039/C4CC02089H
_journal_volume 50
_journal_year 2014
_chemical_formula_moiety '2(C37 H37 N O3 P2), C4 H8 O'
_chemical_formula_sum 'C39 H41 N O3.5 P2'
_chemical_formula_weight 641.67
_chemical_name_systematic
;
?
;
_space_group_IT_number 15
_symmetry_cell_setting monoclinic
_symmetry_space_group_name_Hall '-C 2yc'
_symmetry_space_group_name_H-M 'C 1 2/c 1'
_atom_sites_solution_hydrogens geom
_atom_sites_solution_primary direct
_atom_sites_solution_secondary difmap
_audit_creation_method SHELXL-97
_cell_angle_alpha 90.00
_cell_angle_beta 122.460(10)
_cell_angle_gamma 90.00
_cell_formula_units_Z 16
_cell_length_a 43.016(13)
_cell_length_b 11.494(4)
_cell_length_c 34.049(7)
_cell_measurement_reflns_used 7105
_cell_measurement_temperature 293(1)
_cell_measurement_theta_max 70
_cell_measurement_theta_min 3
_cell_volume 14205(7)
_computing_cell_refinement 'HKL Scalepack (Otwinowski & Minor 1997)'
_computing_data_collection 'Collect (Nonius BV, 1997-2000)'
_computing_data_reduction 'HKL Denzo and Scalepack (Otwinowski & Minor 1997)'
_computing_structure_refinement 'SHELXL-97 (Sheldrick, 1997)'
_diffrn_ambient_temperature 293(1)
_diffrn_measured_fraction_theta_full 0.649
_diffrn_measured_fraction_theta_max 0.636
_diffrn_measurement_device '95mm CCD camera on \k-goniostat'
_diffrn_measurement_device_type KappaCCD
_diffrn_measurement_method CCD
_diffrn_radiation_monochromator graphite
_diffrn_radiation_type CuK\a
_diffrn_radiation_wavelength 1.5418
_diffrn_reflns_av_R_equivalents 0.0000
_diffrn_reflns_av_sigmaI/netI 0.1832
_diffrn_reflns_limit_h_max 42
_diffrn_reflns_limit_h_min -47
_diffrn_reflns_limit_k_max 12
_diffrn_reflns_limit_k_min 0
_diffrn_reflns_limit_l_max 40
_diffrn_reflns_limit_l_min 0
_diffrn_reflns_number 8340
_diffrn_reflns_theta_full 67.50
_diffrn_reflns_theta_max 68.65
_diffrn_reflns_theta_min 4.08
_exptl_absorpt_coefficient_mu 1.411
_exptl_absorpt_correction_T_max 0.943
_exptl_absorpt_correction_T_min 0.847
_exptl_absorpt_correction_type refdelf
_exptl_absorpt_process_details
;
Parkin S,Moezzi B & Hope H, (1995) J. Appl. Cryst. 28, 53-56
Quadratic fit to sin(theta)/lambda - 18 parameters
;
_exptl_crystal_colour Colourless
_exptl_crystal_density_diffrn 1.200
_exptl_crystal_density_method 'not measured'
_exptl_crystal_description Prismatic
_exptl_crystal_F_000 5440
_exptl_crystal_size_max 0.20
_exptl_crystal_size_mid 0.10
_exptl_crystal_size_min 0.05
_refine_diff_density_max 0.169
_refine_diff_density_min -0.174
_refine_diff_density_rms 0.039
_refine_ls_extinction_method none
_refine_ls_goodness_of_fit_ref 1.039
_refine_ls_hydrogen_treatment none
_refine_ls_matrix_type full
_refine_ls_number_parameters 826
_refine_ls_number_reflns 8340
_refine_ls_number_restraints 0
_refine_ls_restrained_S_all 1.039
_refine_ls_R_factor_all 0.1987
_refine_ls_R_factor_gt 0.0626
_refine_ls_shift/su_max 0.000
_refine_ls_shift/su_mean 0.000
_refine_ls_structure_factor_coef Fsqd
_refine_ls_weighting_details 'calc w=1/[\s^2^(Fo^2^)+(0.0058P)^2^+0.0000P] where P=(Fo^2^+2Fc^2^)/3'
_refine_ls_weighting_scheme calc
_refine_ls_wR_factor_gt 0.1334
_refine_ls_wR_factor_ref 0.1658
_reflns_number_gt 3148
_reflns_number_total 8340
_reflns_threshold_expression >2sigma(I)
_cod_data_source_file c4cc02089h2.cif
_cod_data_source_block 7
_cod_original_sg_symbol_H-M C2/c
_cod_database_code 7113325

loop_
_symmetry_equiv_pos_as_xyz
'x, y, z'
'-x, y, -z+1/2'
'x+1/2, y+1/2, z'
'-x+1/2, y+1/2, -z+1/2'
'-x, -y, -z'
'x, -y, z-1/2'
'-x+1/2, -y+1/2, -z'
'x+1/2, -y+1/2, z-1/2'

loop_
_atom_site_label
_atom_site_type_symbol
_atom_site_fract_x
_atom_site_fract_y
_atom_site_fract_z
_atom_site_U_iso_or_equiv
_atom_site_adp_type
_atom_site_occupancy
_atom_site_symmetry_multiplicity
_atom_site_calc_flag
_atom_site_refinement_flags
P1 P 0.13935(5) 0.16343(17) 0.95640(7) 0.0807(7) Uani 1 1 d .
P2 P 0.09048(5) 0.00021(17) 0.86383(7) 0.0734(6) Uani 1 1 d .
O1 O -0.01454(15) -0.1159(5) 0.85556(19) 0.1034(19) Uani 1 1 d .
O2 O 0.02895(16) 0.4508(5) 0.9334(2) 0.117(2) Uani 1 1 d .
O3 O 0.03160(14) 0.4580(6) 0.8696(2) 0.1090(18) Uani 1 1 d .
N1 N 0.06824(15) 0.1060(7) 0.9554(2) 0.0748(17) Uani 1 1 d .
C1 C 0.10201(18) 0.0700(5) 0.9160(2) 0.0671(19) Uani 1 1 d .
C2 C 0.0714(2) 0.0483(7) 0.9205(3) 0.072(2) Uani 1 1 d .
C3 C 0.0442(2) -0.0304(7) 0.8895(3) 0.070(2) Uani 1 1 d .
C4 C 0.05488(17) -0.0915(6) 0.8598(2) 0.081(2) Uani 1 1 d .
H4A H 0.0341 -0.0976 0.8279 0.097 Uiso 1 1 calc R
H4B H 0.0642 -0.1689 0.8716 0.097 Uiso 1 1 calc R
C5 C 0.0102(3) -0.0497(8) 0.8845(3) 0.090(2) Uani 1 1 d .
H5 H 0.0056 -0.0095 0.9045 0.09(3) Uiso 1 1 calc R
C6 C 0.05596(19) 0.2180(9) 0.9459(3) 0.073(2) Uani 1 1 d .
H6 H 0.0547 0.2548 0.9693 0.06(2) Uiso 1 1 calc R
C7 C 0.04543(18) 0.2834(9) 0.9082(3) 0.075(2) Uani 1 1 d .
H7 H 0.0448 0.2512 0.8828 0.06(2) Uiso 1 1 calc R
C8 C 0.0350(2) 0.4029(9) 0.9067(4) 0.085(3) Uani 1 1 d .
C9 C 0.0801(2) 0.0501(8) 1.0019(3) 0.088(2) Uani 1 1 d .
C10 C 0.1001(3) -0.0617(8) 1.0071(3) 0.149(4) Uani 1 1 d .
H10A H 0.1217 -0.0458 1.0065 0.223 Uiso 1 1 calc R
H10B H 0.0842 -0.1132 0.9820 0.223 Uiso 1 1 calc R
H10C H 0.1071 -0.0977 1.0362 0.223 Uiso 1 1 calc R
C11 C 0.0462(2) 0.0265(7) 1.0039(3) 0.130(3) Uani 1 1 d .
H11A H 0.0337 0.0984 1.0005 0.195 Uiso 1 1 calc R
H11B H 0.0536 -0.0083 1.0333 0.195 Uiso 1 1 calc R
H11C H 0.0300 -0.0255 0.9792 0.195 Uiso 1 1 calc R
C12 C 0.1062(2) 0.1340(8) 1.0409(3) 0.138(3) Uani 1 1 d .
H12A H 0.1275 0.1481 1.0394 0.207 Uiso 1 1 calc R
H12B H 0.1137 0.1002 1.0705 0.207 Uiso 1 1 calc R
H12C H 0.0937 0.2061 1.0374 0.207 Uiso 1 1 calc R
C13 C 0.0253(2) 0.5832(8) 0.8676(3) 0.147(4) Uani 1 1 d .
H13A H 0.0234 0.6148 0.8403 0.221 Uiso 1 1 calc R
H13B H 0.0454 0.6194 0.8948 0.221 Uiso 1 1 calc R
H13C H 0.0028 0.5978 0.8663 0.221 Uiso 1 1 calc R
C21 C 0.1804(2) 0.0737(9) 0.9825(2) 0.076(2) Uani 1 1 d .
C22 C 0.1800(2) -0.0458(10) 0.9879(3) 0.097(3) Uani 1 1 d .
H22 H 0.1575 -0.0844 0.9745 0.117 Uiso 1 1 calc R
C23 C 0.2125(4) -0.1089(8) 1.0129(3) 0.118(3) Uani 1 1 d .
H23 H 0.2117 -0.1893 1.0153 0.142 Uiso 1 1 calc R
C24 C 0.2461(3) -0.0524(13) 1.0343(3) 0.124(4) Uani 1 1 d .
H24 H 0.2678 -0.0945 1.0519 0.149 Uiso 1 1 calc R
C25 C 0.2475(3) 0.0651(12) 1.0297(3) 0.113(3) Uani 1 1 d .
H25 H 0.2702 0.1026 1.0433 0.136 Uiso 1 1 calc R
C26 C 0.2151(3) 0.1284(7) 1.0047(3) 0.090(2) Uani 1 1 d .
H26 H 0.2164 0.2088 1.0025 0.108 Uiso 1 1 calc R
C31 C 0.1470(2) 0.2573(9) 0.9197(3) 0.080(2) Uani 1 1 d .
C32 C 0.1331(2) 0.3694(12) 0.9129(4) 0.112(3) Uani 1 1 d .
H32 H 0.1216 0.3930 0.9281 0.134 Uiso 1 1 calc R
C33 C 0.1362(3) 0.4474(11) 0.8838(5) 0.138(4) Uani 1 1 d .
H33 H 0.1263 0.5216 0.8791 0.166 Uiso 1 1 calc R
C34 C 0.1538(4) 0.4148(15) 0.8624(4) 0.144(5) Uani 1 1 d .
H34 H 0.1559 0.4671 0.8431 0.173 Uiso 1 1 calc R
C35 C 0.1687(3) 0.3034(14) 0.8690(4) 0.118(3) Uani 1 1 d .
H35 H 0.1808 0.2815 0.8543 0.142 Uiso 1 1 calc R
C36 C 0.1653(2) 0.2265(8) 0.8973(3) 0.095(3) Uani 1 1 d .
H36 H 0.1753 0.1524 0.9017 0.114 Uiso 1 1 calc R
C41 C 0.12565(18) -0.0839(8) 0.8633(3) 0.074(2) Uani 1 1 d .
C42 C 0.1408(2) -0.0483(7) 0.8383(3) 0.091(2) Uani 1 1 d .
H42 H 0.1329 0.0203 0.8211 0.110 Uiso 1 1 calc R
C43 C 0.1682(3) -0.1159(12) 0.8389(4) 0.125(4) Uani 1 1 d .
H43 H 0.1794 -0.0900 0.8235 0.150 Uiso 1 1 calc R
C44 C 0.1785(3) -0.2181(11) 0.8618(5) 0.133(4) Uani 1 1 d .
H44 H 0.1953 -0.2653 0.8602 0.160 Uiso 1 1 calc R
C45 C 0.1639(3) -0.2530(8) 0.8877(4) 0.118(3) Uani 1 1 d .
H45 H 0.1722 -0.3215 0.9050 0.141 Uiso 1 1 calc R
C46 C 0.1376(3) -0.1876(9) 0.8882(3) 0.094(3) Uani 1 1 d .
H46 H 0.1276 -0.2124 0.9051 0.113 Uiso 1 1 calc R
C51 C 0.06990(18) 0.0908(8) 0.8133(3) 0.074(2) Uani 1 1 d .
C52 C 0.0533(2) 0.0415(8) 0.7684(4) 0.101(3) Uani 1 1 d .
H52 H 0.0539 -0.0388 0.7653 0.121 Uiso 1 1 calc R
C53 C 0.0363(3) 0.1103(13) 0.7288(4) 0.127(3) Uani 1 1 d .
H53 H 0.0253 0.0761 0.6995 0.152 Uiso 1 1 calc R
C54 C 0.0355(3) 0.2291(12) 0.7328(4) 0.129(4) Uani 1 1 d .
H54 H 0.0248 0.2760 0.7064 0.154 Uiso 1 1 calc R
C55 C 0.0505(3) 0.2774(8) 0.7759(4) 0.115(3) Uani 1 1 d .
H55 H 0.0489 0.3574 0.7785 0.138 Uiso 1 1 calc R
C56 C 0.06794(19) 0.2108(9) 0.8158(3) 0.088(2) Uani 1 1 d .
H56 H 0.0785 0.2467 0.8447 0.105 Uiso 1 1 calc R
P1' P -0.18718(5) -0.53366(17) 0.83017(7) 0.0837(7) Uani 1 1 d .
P2' P -0.10228(5) -0.57684(18) 0.91755(7) 0.0820(7) Uani 1 1 d .
O1' O -0.10962(15) -0.6901(5) 1.0440(2) 0.112(2) Uani 1 1 d .
O2' O -0.26265(17) -0.8816(5) 0.85557(18) 0.1019(19) Uani 1 1 d .
O3' O -0.21272(15) -0.9825(6) 0.8717(2) 0.116(2) Uani 1 1 d .
N1' N -0.19586(19) -0.5837(7) 0.9130(2) 0.0733(17) Uani 1 1 d .
C1' C -0.15029(17) -0.5560(5) 0.8892(2) 0.071(2) Uani 1 1 d .
C2' C -0.1584(3) -0.5857(6) 0.9246(3) 0.072(2) Uani 1 1 d .
C3' C -0.1299(2) -0.6190(6) 0.9690(3) 0.076(2) Uani 1 1 d .
C4' C -0.0929(2) -0.6122(6) 0.9751(2) 0.087(2) Uani 1 1 d .
H4C H -0.0801 -0.6860 0.9859 0.104 Uiso 1 1 calc R
H4D H -0.0779 -0.5522 0.9974 0.104 Uiso 1 1 calc R
C5' C -0.1346(3) -0.6584(7) 1.0051(3) 0.089(2) Uani 1 1 d .
H5' H -0.1585 -0.6603 0.9988 0.09(3) Uiso 1 1 calc R
C6' C -0.2155(2) -0.6824(10) 0.8949(2) 0.072(2) Uani 1 1 d .
H6' H -0.2404 -0.6766 0.8843 0.033(17) Uiso 1 1 calc R
C7' C -0.2045(3) -0.7878(10) 0.8898(3) 0.078(2) Uani 1 1 d .
H7' H -0.1801 -0.7990 0.8987 0.05(2) Uiso 1 1 calc R
C8' C -0.2134(2) -0.4763(8) 0.9188(3) 0.090(2) Uani 1 1 d .
C9' C -0.2299(3) -0.8829(9) 0.8707(3) 0.084(2) Uani 1 1 d .
C10' C -0.2436(2) -0.4311(6) 0.8717(3) 0.114(3) Uani 1 1 d .
H10D H -0.2627 -0.4886 0.8566 0.171 Uiso 1 1 calc R
H10E H -0.2336 -0.4151 0.8530 0.171 Uiso 1 1 calc R
H10F H -0.2537 -0.3610 0.8758 0.171 Uiso 1 1 calc R
C11' C -0.1840(2) -0.3829(7) 0.9427(3) 0.125(3) Uani 1 1 d .
H11D H -0.1646 -0.4106 0.9725 0.187 Uiso 1 1 calc R
H11E H -0.1947 -0.3141 0.9467 0.187 Uiso 1 1 calc R
H11F H -0.1742 -0.3650 0.9239 0.187 Uiso 1 1 calc R
C12' C -0.2287(2) -0.5072(7) 0.9489(3) 0.141(3) Uani 1 1 d .
H12D H -0.2091 -0.5353 0.9786 0.211 Uiso 1 1 calc R
H12E H -0.2471 -0.5666 0.9337 0.211 Uiso 1 1 calc R
H12F H -0.2395 -0.4393 0.9533 0.211 Uiso 1 1 calc R
C13' C -0.2357(3) -1.0856(8) 0.8556(3) 0.153(4) Uani 1 1 d .
H13D H -0.2213 -1.1515 0.8576 0.229 Uiso 1 1 calc R
H13E H -0.2556 -1.0747 0.8239 0.229 Uiso 1 1 calc R
H13F H -0.2456 -1.0987 0.8747 0.229 Uiso 1 1 calc R
C21' C -0.1795(3) -0.6352(8) 0.7950(2) 0.078(2) Uani 1 1 d .
C22' C -0.1537(2) -0.6216(8) 0.7826(3) 0.096(3) Uani 1 1 d .
H22' H -0.1394 -0.5544 0.7915 0.115 Uiso 1 1 calc R
C23' C -0.1488(3) -0.7062(13) 0.7571(4) 0.126(3) Uani 1 1 d .
H23' H -0.1304 -0.6982 0.7507 0.151 Uiso 1 1 calc R
C24' C -0.1716(4) -0.8019(13) 0.7416(4) 0.138(4) Uani 1 1 d .
H24' H -0.1690 -0.8573 0.7236 0.165 Uiso 1 1 calc R
C25' C -0.1981(3) -0.8176(9) 0.7518(4) 0.126(4) Uani 1 1 d .
H25' H -0.2133 -0.8829 0.7411 0.152 Uiso 1 1 calc R
C26' C -0.2020(2) -0.7342(10) 0.7786(3) 0.102(3) Uani 1 1 d .
H26' H -0.2199 -0.7445 0.7857 0.122 Uiso 1 1 calc R
C31' C -0.1794(2) -0.3916(7) 0.8129(3) 0.088(2) Uani 1 1 d .
C32' C -0.1653(3) -0.2987(11) 0.8424(3) 0.136(4) Uani 1 1 d .
H32' H -0.1549 -0.3105 0.8741 0.163 Uiso 1 1 calc R
C33' C -0.1663(3) -0.1868(10) 0.8262(5) 0.163(4) Uani 1 1 d .
H33' H -0.1576 -0.1245 0.8468 0.196 Uiso 1 1 calc R
C34' C -0.1798(3) -0.1681(10) 0.7804(5) 0.157(4) Uani 1 1 d .
H34' H -0.1787 -0.0942 0.7700 0.188 Uiso 1 1 calc R
C35' C -0.1945(3) -0.2554(11) 0.7504(3) 0.123(3) Uani 1 1 d .
H35' H -0.2048 -0.2419 0.7189 0.148 Uiso 1 1 calc R
C36' C -0.1947(2) -0.3673(9) 0.7660(3) 0.105(3) Uani 1 1 d .
H36' H -0.2052 -0.4274 0.7444 0.126 Uiso 1 1 calc R
C41' C -0.0742(2) -0.4562(7) 0.9213(4) 0.085(2) Uani 1 1 d .
C42' C -0.0439(2) -0.4224(8) 0.9637(3) 0.085(2) Uani 1 1 d .
H42' H -0.0386 -0.4600 0.9908 0.102 Uiso 1 1 calc R
C43' C -0.0217(2) -0.3332(9) 0.9659(3) 0.097(3) Uani 1 1 d .
H43' H -0.0016 -0.3110 0.9948 0.116 Uiso 1 1 calc R
C44' C -0.0282(3) -0.2768(8) 0.9272(5) 0.113(3) Uani 1 1 d .
H44' H -0.0125 -0.2186 0.9289 0.135 Uiso 1 1 calc R
C45' C -0.0585(4) -0.3086(10) 0.8858(4) 0.136(4) Uani 1 1 d .
H45' H -0.0641 -0.2686 0.8590 0.163 Uiso 1 1 calc R
C46' C -0.0809(3) -0.3976(11) 0.8822(3) 0.141(4) Uani 1 1 d .
H46' H -0.1009 -0.4187 0.8531 0.170 Uiso 1 1 calc R
C51' C -0.0899(3) -0.6965(7) 0.8947(2) 0.073(2) Uani 1 1 d .
C52' C -0.1126(2) -0.7942(10) 0.8797(3) 0.085(2) Uani 1 1 d .
H52' H -0.1338 -0.7947 0.8807 0.102 Uiso 1 1 calc R
C53' C -0.1035(3) -0.8906(9) 0.8635(3) 0.101(3) Uani 1 1 d .
H53' H -0.1188 -0.9555 0.8535 0.121 Uiso 1 1 calc R
C54' C -0.0722(3) -0.8918(9) 0.8620(3) 0.112(3) Uani 1 1 d .
H54' H -0.0666 -0.9559 0.8502 0.135 Uiso 1 1 calc R
C55' C -0.0490(3) -0.7958(12) 0.8784(3) 0.119(3) Uani 1 1 d .
H55' H -0.0272 -0.7972 0.8788 0.143 Uiso 1 1 calc R
C56' C -0.0579(3) -0.6987(9) 0.8940(3) 0.108(3) Uani 1 1 d .
H56' H -0.0424 -0.6343 0.9041 0.130 Uiso 1 1 calc R
O4 O 0.1022(5) 0.636(2) 0.7456(7) 0.341(8) Uani 1 1 d .
C14 C 0.0762(7) 0.7309(15) 0.7461(6) 0.229(8) Uani 1 1 d .
H14A H 0.0916 0.7945 0.7657 0.275 Uiso 1 1 calc R
H14B H 0.0610 0.7612 0.7148 0.275 Uiso 1 1 calc R
C15 C 0.0529(6) 0.699(2) 0.7613(8) 0.266(10) Uani 1 1 d .
H15A H 0.0278 0.7265 0.7409 0.320 Uiso 1 1 calc R
H15B H 0.0623 0.7212 0.7932 0.320 Uiso 1 1 calc R
C16 C 0.0568(7) 0.577(2) 0.7561(9) 0.276(12) Uani 1 1 d .
H16A H 0.0695 0.5422 0.7868 0.332 Uiso 1 1 calc R
H16B H 0.0323 0.5432 0.7386 0.332 Uiso 1 1 calc R
C17 C 0.0757(9) 0.544(2) 0.7340(8) 0.295(15) Uani 1 1 d .
H17A H 0.0588 0.5384 0.7005 0.354 Uiso 1 1 calc R
H17B H 0.0880 0.4698 0.7457 0.354 Uiso 1 1 calc R

loop_
_atom_site_aniso_label
_atom_site_aniso_U_11
_atom_site_aniso_U_22
_atom_site_aniso_U_33
_atom_site_aniso_U_23
_atom_site_aniso_U_13
_atom_site_aniso_U_12
P1 0.0710(14) 0.0873(16) 0.0789(15) -0.0066(13) 0.0369(12) -0.0075(12)
P2 0.0682(13) 0.0725(15) 0.0802(15) -0.0034(12) 0.0403(11) -0.0026(12)
O1 0.083(4) 0.116(5) 0.110(4) -0.008(4) 0.051(3) -0.029(3)
O2 0.155(5) 0.087(5) 0.109(5) -0.003(4) 0.072(4) 0.020(4)
O3 0.133(4) 0.100(5) 0.094(4) 0.025(4) 0.061(4) 0.018(4)
N1 0.077(4) 0.078(5) 0.082(5) 0.006(5) 0.051(4) 0.007(4)
C1 0.068(5) 0.072(5) 0.061(5) -0.003(4) 0.035(4) -0.001(4)
C2 0.076(6) 0.070(6) 0.078(6) 0.010(5) 0.047(5) 0.007(5)
C3 0.082(6) 0.061(6) 0.082(6) -0.002(5) 0.055(5) 0.000(5)
C4 0.074(5) 0.075(5) 0.094(5) -0.015(5) 0.046(4) -0.026(4)
C5 0.083(8) 0.094(7) 0.097(7) 0.012(6) 0.052(6) -0.001(6)
C6 0.076(6) 0.079(7) 0.073(7) -0.005(6) 0.046(5) -0.001(5)
C7 0.074(5) 0.091(8) 0.056(6) 0.002(6) 0.032(5) 0.006(5)
C8 0.088(6) 0.068(9) 0.090(8) 0.012(7) 0.041(6) 0.011(6)
C9 0.104(7) 0.091(7) 0.074(6) 0.016(6) 0.052(6) -0.005(6)
C10 0.224(10) 0.119(8) 0.145(8) 0.068(7) 0.127(8) 0.089(8)
C11 0.135(7) 0.181(9) 0.113(7) 0.018(6) 0.092(6) -0.011(7)
C12 0.144(8) 0.158(9) 0.072(6) 0.024(6) 0.032(6) -0.022(7)
C13 0.179(9) 0.085(7) 0.141(8) 0.031(6) 0.062(7) 0.007(7)
C21 0.065(6) 0.088(7) 0.079(5) -0.001(5) 0.041(5) -0.001(6)
C22 0.065(6) 0.118(9) 0.088(6) 0.024(6) 0.027(5) 0.021(7)
C23 0.104(8) 0.127(9) 0.128(8) 0.038(7) 0.065(7) 0.014(9)
C24 0.088(9) 0.182(12) 0.094(7) 0.056(9) 0.043(7) 0.035(9)
C25 0.062(7) 0.177(11) 0.090(7) 0.020(8) 0.034(6) 0.002(8)
C26 0.076(6) 0.115(7) 0.078(6) -0.007(6) 0.041(5) -0.015(7)
C31 0.073(6) 0.070(7) 0.083(6) 0.001(5) 0.033(5) -0.015(5)
C32 0.097(7) 0.083(9) 0.132(9) 0.010(7) 0.046(6) -0.020(7)
C33 0.137(10) 0.090(10) 0.145(12) 0.006(9) 0.048(8) -0.016(8)
C34 0.147(12) 0.137(14) 0.098(9) 0.031(9) 0.033(7) -0.048(10)
C35 0.110(8) 0.144(10) 0.092(8) 0.001(8) 0.049(6) -0.047(8)
C36 0.092(7) 0.107(8) 0.082(7) -0.006(6) 0.044(6) -0.038(5)
C41 0.062(5) 0.071(6) 0.096(6) -0.010(5) 0.048(5) 0.003(5)
C42 0.085(6) 0.090(7) 0.119(7) -0.008(5) 0.068(6) -0.010(6)
C43 0.109(8) 0.121(10) 0.190(11) -0.047(9) 0.110(8) -0.018(8)
C44 0.104(8) 0.090(9) 0.228(14) -0.036(9) 0.104(9) 0.000(8)
C45 0.070(7) 0.093(8) 0.165(10) -0.005(7) 0.047(7) 0.010(6)
C46 0.079(7) 0.079(7) 0.122(7) -0.002(6) 0.051(6) 0.007(6)
C51 0.068(5) 0.072(7) 0.075(7) -0.005(6) 0.034(5) -0.005(5)
C52 0.107(7) 0.092(7) 0.091(7) -0.015(7) 0.046(6) -0.010(6)
C53 0.126(8) 0.153(11) 0.080(8) 0.000(9) 0.041(7) -0.016(9)
C54 0.124(8) 0.144(11) 0.090(9) 0.026(9) 0.039(7) -0.010(8)
C55 0.121(8) 0.106(8) 0.090(7) 0.004(8) 0.038(7) -0.005(6)
C56 0.078(6) 0.090(8) 0.069(6) 0.007(6) 0.023(5) -0.003(5)
P1' 0.0922(15) 0.0836(16) 0.0727(14) 0.0024(13) 0.0425(12) 0.0015(12)
P2' 0.0832(15) 0.0899(17) 0.0756(14) 0.0004(13) 0.0444(12) -0.0152(13)
O1' 0.101(4) 0.150(5) 0.073(4) 0.018(4) 0.039(3) -0.016(4)
O2' 0.088(4) 0.094(4) 0.119(4) -0.015(3) 0.053(4) -0.011(4)
O3' 0.124(5) 0.064(4) 0.171(6) -0.009(4) 0.085(4) 0.002(4)
N1' 0.073(5) 0.070(6) 0.082(4) -0.007(4) 0.045(4) -0.013(5)
C1' 0.068(5) 0.077(5) 0.067(5) -0.001(4) 0.036(4) -0.011(4)
C2' 0.083(7) 0.063(5) 0.076(6) -0.011(5) 0.046(6) -0.015(5)
C3' 0.071(6) 0.087(6) 0.075(6) 0.000(5) 0.043(5) -0.021(5)
C4' 0.091(6) 0.102(6) 0.062(5) 0.003(4) 0.038(4) -0.025(5)
C5' 0.091(8) 0.103(7) 0.078(7) 0.005(6) 0.048(6) -0.016(5)
C6' 0.064(7) 0.083(8) 0.077(6) 0.003(5) 0.042(5) -0.001(7)
C7' 0.082(8) 0.068(8) 0.096(6) 0.001(5) 0.056(5) 0.008(6)
C8' 0.098(7) 0.066(7) 0.107(7) -0.015(6) 0.056(6) 0.002(6)
C9' 0.112(9) 0.064(8) 0.097(7) 0.001(6) 0.069(7) -0.007(9)
C10' 0.118(7) 0.098(7) 0.119(7) 0.003(6) 0.060(6) 0.027(6)
C11' 0.133(7) 0.090(7) 0.154(8) -0.037(6) 0.078(6) -0.011(6)
C12' 0.185(9) 0.135(8) 0.172(9) -0.005(7) 0.142(8) 0.019(7)
C13' 0.170(9) 0.069(7) 0.211(10) -0.028(7) 0.097(8) -0.019(7)
C21' 0.098(6) 0.075(7) 0.073(5) -0.001(5) 0.053(5) -0.005(5)
C22' 0.116(7) 0.101(8) 0.080(6) -0.003(6) 0.059(5) 0.005(6)
C23' 0.162(10) 0.130(10) 0.120(9) -0.008(8) 0.098(8) -0.003(9)
C24' 0.192(13) 0.129(12) 0.107(8) -0.015(8) 0.091(9) 0.021(10)
C25' 0.178(11) 0.092(9) 0.093(8) -0.024(6) 0.061(7) -0.019(8)
C26' 0.116(7) 0.086(7) 0.085(7) 0.002(6) 0.043(6) -0.015(7)
C31' 0.119(6) 0.074(7) 0.073(6) 0.006(6) 0.054(5) -0.002(5)
C32' 0.224(11) 0.084(8) 0.094(8) -0.020(7) 0.082(7) -0.044(8)
C33' 0.279(13) 0.092(9) 0.122(10) -0.030(8) 0.109(10) -0.062(9)
C34' 0.275(13) 0.098(9) 0.101(9) 0.003(8) 0.103(10) -0.030(9)
C35' 0.163(9) 0.095(8) 0.094(8) 0.006(8) 0.057(7) 0.001(7)
C36' 0.136(7) 0.082(8) 0.093(8) 0.007(6) 0.059(6) -0.002(6)
C41' 0.089(6) 0.095(7) 0.080(6) -0.012(6) 0.053(6) -0.025(5)
C42' 0.087(6) 0.091(7) 0.088(7) -0.003(5) 0.054(6) -0.015(5)
C43' 0.098(7) 0.107(8) 0.101(8) -0.019(7) 0.063(6) -0.034(6)
C44' 0.138(10) 0.114(8) 0.122(9) -0.024(8) 0.094(9) -0.050(7)
C45' 0.155(10) 0.147(10) 0.110(10) -0.001(8) 0.074(9) -0.056(8)
C46' 0.156(9) 0.176(11) 0.090(8) -0.002(8) 0.064(7) -0.077(8)
C51' 0.076(6) 0.076(7) 0.068(5) -0.007(5) 0.039(5) -0.013(6)
C52' 0.075(6) 0.084(7) 0.093(6) 0.007(5) 0.042(5) 0.008(7)
C53' 0.090(8) 0.091(8) 0.122(7) 0.017(6) 0.057(6) 0.004(6)
C54' 0.087(7) 0.115(9) 0.133(8) -0.025(6) 0.058(6) 0.001(7)
C55' 0.083(7) 0.148(10) 0.128(8) -0.023(7) 0.057(6) -0.015(8)
C56' 0.085(8) 0.123(9) 0.129(8) -0.025(6) 0.066(6) -0.017(6)
O4 0.307(19) 0.30(2) 0.360(19) 0.021(16) 0.143(15) 0.013(17)
C14 0.237(19) 0.168(16) 0.213(15) -0.024(12) 0.074(13) 0.073(17)
C15 0.29(2) 0.23(3) 0.31(2) -0.09(2) 0.182(19) -0.04(2)
C16 0.38(3) 0.144(19) 0.26(2) 0.065(19) 0.147(19) -0.04(2)
C17 0.34(4) 0.24(3) 0.196(18) -0.019(18) 0.069(19) 0.05(2)

loop_
_atom_type_symbol
_atom_type_description
_atom_type_scat_dispersion_real
_atom_type_scat_dispersion_imag
_atom_type_scat_source
C C 0.0181 0.0091 'International Tables Vol C Tables 4.2.6.8 and 6.1.1.4'
H H 0.0000 0.0000 'International Tables Vol C Tables 4.2.6.8 and 6.1.1.4'
N N 0.0311 0.0180 'International Tables Vol C Tables 4.2.6.8 and 6.1.1.4'
O O 0.0492 0.0322 'International Tables Vol C Tables 4.2.6.8 and 6.1.1.4'
P P 0.2955 0.4335 'International Tables Vol C Tables 4.2.6.8 and 6.1.1.4'

loop_
_geom_angle_atom_site_label_1
_geom_angle_atom_site_label_2
_geom_angle_atom_site_label_3
_geom_angle
C1 P1 C31 104.2(3)
C1 P1 C21 105.7(4)
C31 P1 C21 100.8(5)
C1 P2 C51 115.6(4)
C1 P2 C4 96.4(3)
C51 P2 C4 107.8(3)
C1 P2 C41 118.1(3)
C51 P2 C41 106.7(4)
C4 P2 C41 111.6(4)
C8 O3 C13 115.4(7)
C6 N1 C2 116.1(7)
C6 N1 C9 121.1(8)
C2 N1 C9 122.7(7)
C2 C1 P2 104.6(5)
C2 C1 P1 121.1(6)
P2 C1 P1 134.0(4)
C3 C2 C1 118.5(8)
C3 C2 N1 120.6(7)
C1 C2 N1 120.9(8)
C5 C3 C2 126.2(8)
C5 C3 C4 121.7(8)
C2 C3 C4 112.0(7)
C3 C4 P2 103.4(5)
C3 C4 H4A 111.1
P2 C4 H4A 111.1
C3 C4 H4B 111.1
P2 C4 H4B 111.1
H4A C4 H4B 109.1
O1 C5 C3 126.0(10)
O1 C5 H5 117.0
C3 C5 H5 117.0
C7 C6 N1 130.2(9)
C7 C6 H6 114.9
N1 C6 H6 114.9
C6 C7 C8 120.7(9)
C6 C7 H7 119.7
C8 C7 H7 119.7
O2 C8 O3 122.2(10)
O2 C8 C7 126.8(10)
O3 C8 C7 111.0(10)
C10 C9 N1 109.7(7)
C10 C9 C11 110.0(7)
N1 C9 C11 109.1(6)
C10 C9 C12 109.2(7)
N1 C9 C12 108.6(6)
C11 C9 C12 110.2(7)
C9 C10 H10A 109.5
C9 C10 H10B 109.5
H10A C10 H10B 109.5
C9 C10 H10C 109.5
H10A C10 H10C 109.5
H10B C10 H10C 109.5
C9 C11 H11A 109.5
C9 C11 H11B 109.5
H11A C11 H11B 109.5
C9 C11 H11C 109.5
H11A C11 H11C 109.5
H11B C11 H11C 109.5
C9 C12 H12A 109.5
C9 C12 H12B 109.5
H12A C12 H12B 109.5
C9 C12 H12C 109.5
H12A C12 H12C 109.5
H12B C12 H12C 109.5
O3 C13 H13A 109.5
O3 C13 H13B 109.5
H13A C13 H13B 109.5
O3 C13 H13C 109.5
H13A C13 H13C 109.5
H13B C13 H13C 109.5
C22 C21 C26 117.1(7)
C22 C21 P1 123.3(7)
C26 C21 P1 118.8(8)
C21 C22 C23 121.1(8)
C21 C22 H22 119.4
C23 C22 H22 119.4
C24 C23 C22 120.2(10)
C24 C23 H23 119.9
C22 C23 H23 119.9
C25 C24 C23 120.2(10)
C25 C24 H24 119.9
C23 C24 H24 119.9
C24 C25 C26 119.9(10)
C24 C25 H25 120.1
C26 C25 H25 120.1
C25 C26 C21 121.4(8)
C25 C26 H26 119.3
C21 C26 H26 119.3
C32 C31 C36 117.4(8)
C32 C31 P1 116.6(10)
C36 C31 P1 126.0(9)
C31 C32 C33 121.2(11)
C31 C32 H32 119.4
C33 C32 H32 119.4
C34 C33 C32 119.9(15)
C34 C33 H33 120.0
C32 C33 H33 120.0
C33 C34 C35 120.5(15)
C33 C34 H34 119.7
C35 C34 H34 119.7
C36 C35 C34 119.4(12)
C36 C35 H35 120.3
C34 C35 H35 120.3
C35 C36 C31 121.4(10)
C35 C36 H36 119.3
C31 C36 H36 119.3
C42 C41 C46 119.1(7)
C42 C41 P2 121.5(8)
C46 C41 P2 119.4(8)
C41 C42 C43 119.8(8)
C41 C42 H42 120.1
C43 C42 H42 120.1
C44 C43 C42 120.2(11)
C44 C43 H43 119.9
C42 C43 H43 119.9
C43 C44 C45 120.1(11)
C43 C44 H44 119.9
C45 C44 H44 119.9
C46 C45 C44 120.5(10)
C46 C45 H45 119.8
C44 C45 H45 119.8
C45 C46 C41 120.1(9)
C45 C46 H46 119.9
C41 C46 H46 119.9
C56 C51 C52 117.0(8)
C56 C51 P2 122.3(7)
C52 C51 P2 120.7(8)
C53 C52 C51 121.3(9)
C53 C52 H52 119.3
C51 C52 H52 119.3
C54 C53 C52 120.0(10)
C54 C53 H53 120.0
C52 C53 H53 120.0
C55 C54 C53 119.2(11)
C55 C54 H54 120.4
C53 C54 H54 120.4
C54 C55 C56 121.8(10)
C54 C55 H55 119.1
C56 C55 H55 119.1
C55 C56 C51 120.7(8)
C55 C56 H56 119.6
C51 C56 H56 119.6
C1' P1' C21' 106.4(3)
C1' P1' C31' 106.6(4)
C21' P1' C31' 103.4(4)
C1' P2' C41' 118.6(4)
C1' P2' C51' 113.6(4)
C41' P2' C51' 106.0(4)
C1' P2' C4' 97.9(3)
C41' P2' C4' 110.1(4)
C51' P2' C4' 110.4(3)
C9' O3' C13' 115.4(7)
C6' N1' C2' 116.5(7)
C6' N1' C8' 120.7(7)
C2' N1' C8' 122.7(7)
C2' C1' P2' 104.2(5)
C2' C1' P1' 119.9(5)
P2' C1' P1' 134.8(4)
C3' C2' N1' 120.3(7)
C3' C2' C1' 119.9(8)
N1' C2' C1' 119.8(7)
C2' C3' C5' 125.1(8)
C2' C3' C4' 112.7(7)
C5' C3' C4' 122.2(8)
C3' C4' P2' 104.9(5)
C3' C4' H4C 110.8
P2' C4' H4C 110.8
C3' C4' H4D 110.8
P2' C4' H4D 110.8
H4C C4' H4D 108.8
O1' C5' C3' 125.3(9)
O1' C5' H5' 117.4
C3' C5' H5' 117.4
C7' C6' N1' 129.7(8)
C7' C6' H6' 115.2
N1' C6' H6' 115.2
C6' C7' C9' 120.8(9)
C6' C7' H7' 119.6
C9' C7' H7' 119.6
C10' C8' N1' 110.2(7)
C10' C8' C11' 108.6(7)
N1' C8' C11' 108.4(7)
C10' C8' C12' 110.9(7)
N1' C8' C12' 108.8(7)
C11' C8' C12' 109.9(7)
O2' C9' O3' 121.0(9)
O2' C9' C7' 127.8(10)
O3' C9' C7' 111.3(10)
C8' C10' H10D 109.5
C8' C10' H10E 109.5
H10D C10' H10E 109.5
C8' C10' H10F 109.5
H10D C10' H10F 109.5
H10E C10' H10F 109.5
C8' C11' H11D 109.5
C8' C11' H11E 109.5
H11D C11' H11E 109.5
C8' C11' H11F 109.5
H11D C11' H11F 109.5
H11E C11' H11F 109.5
C8' C12' H12D 109.5
C8' C12' H12E 109.5
H12D C12' H12E 109.5
C8' C12' H12F 109.5
H12D C12' H12F 109.5
H12E C12' H12F 109.5
O3' C13' H13D 109.5
O3' C13' H13E 109.5
H13D C13' H13E 109.5
O3' C13' H13F 109.5
H13D C13' H13F 109.5
H13E C13' H13F 109.5
C22' C21' C26' 117.5(8)
C22' C21' P1' 125.6(9)
C26' C21' P1' 116.9(9)
C21' C22' C23' 121.6(9)
C21' C22' H22' 119.2
C23' C22' H22' 119.2
C24' C23' C22' 118.7(11)
C24' C23' H23' 120.6
C22' C23' H23' 120.6
C25' C24' C23' 121.8(12)
C25' C24' H24' 119.1
C23' C24' H24' 119.1
C24' C25' C26' 118.9(12)
C24' C25' H25' 120.5
C26' C25' H25' 120.5
C25' C26' C21' 121.4(9)
C25' C26' H26' 119.3
C21' C26' H26' 119.3
C32' C31' C36' 116.0(8)
C32' C31' P1' 123.2(8)
C36' C31' P1' 119.6(8)
C31' C32' C33' 121.5(9)
C31' C32' H32' 119.2
C33' C32' H32' 119.2
C34' C33' C32' 120.4(10)
C34' C33' H33' 119.8
C32' C33' H33' 119.8
C35' C34' C33' 119.8(10)
C35' C34' H34' 120.1
C33' C34' H34' 120.1
C34' C35' C36' 120.4(10)
C34' C35' H35' 119.8
C36' C35' H35' 119.8
C31' C36' C35' 121.7(9)
C31' C36' H36' 119.1
C35' C36' H36' 119.1
C46' C41' C42' 117.6(8)
C46' C41' P2' 121.7(8)
C42' C41' P2' 120.7(8)
C43' C42' C41' 120.3(8)
C43' C42' H42' 119.8
C41' C42' H42' 119.8
C44' C43' C42' 121.8(9)
C44' C43' H43' 119.1
C42' C43' H43' 119.1
C43' C44' C45' 117.6(9)
C43' C44' H44' 121.2
C45' C44' H44' 121.2
C44' C45' C46' 122.1(10)
C44' C45' H45' 118.9
C46' C45' H45' 118.9
C45' C46' C41' 120.6(9)
C45' C46' H46' 119.7
C41' C46' H46' 119.7
C56' C51' C52' 119.1(8)
C56' C51' P2' 123.3(9)
C52' C51' P2' 117.4(8)
C53' C52' C51' 119.7(8)
C53' C52' H52' 120.2
C51' C52' H52' 120.2
C54' C53' C52' 121.1(9)
C54' C53' H53' 119.5
C52' C53' H53' 119.5
C53' C54' C55' 119.0(9)
C53' C54' H54' 120.5
C55' C54' H54' 120.5
C56' C55' C54' 120.9(9)
C56' C55' H55' 119.6
C54' C55' H55' 119.6
C55' C56' C51' 120.2(9)
C55' C56' H56' 119.9
C51' C56' H56' 119.9
C17 O4 C14 93(2)
C15 C14 O4 119(2)
C15 C14 H14A 107.7
O4 C14 H14A 107.7
C15 C14 H14B 107.7
O4 C14 H14B 107.7
H14A C14 H14B 107.1
C14 C15 C16 93(2)
C14 C15 H15A 113.1
C16 C15 H15A 113.1
C14 C15 H15B 113.1
C16 C15 H15B 113.1
H15A C15 H15B 110.4
C17 C16 C15 118(3)
C17 C16 H16A 107.9
C15 C16 H16A 107.9
C17 C16 H16B 107.9
C15 C16 H16B 107.9
H16A C16 H16B 107.2
C16 C17 O4 104(3)
C16 C17 H17A 110.9
O4 C17 H17A 110.9
C16 C17 H17B 110.9
O4 C17 H17B 110.9
H17A C17 H17B 108.9

loop_
_geom_bond_atom_site_label_1
_geom_bond_atom_site_label_2
_geom_bond_distance
P1 C1 1.804(7)
P1 C31 1.810(9)
P1 C21 1.812(8)
P2 C1 1.760(6)
P2 C51 1.788(8)
P2 C4 1.803(6)
P2 C41 1.803(7)
O1 C5 1.247(9)
O2 C8 1.206(9)
O3 C8 1.349(9)
O3 C13 1.461(8)
N1 C6 1.363(8)
N1 C2 1.430(8)
N1 C9 1.521(8)
C1 C2 1.426(8)
C2 C3 1.407(9)
C3 C5 1.396(9)
C3 C4 1.492(8)
C4 H4A 0.9700
C4 H4B 0.9700
C5 H5 0.9300
C6 C7 1.340(9)
C6 H6 0.9300
C7 C8 1.436(10)
C7 H7 0.9300
C9 C10 1.503(9)
C9 C11 1.521(9)
C9 C12 1.534(9)
C10 H10A 0.9600
C10 H10B 0.9600
C10 H10C 0.9600
C11 H11A 0.9600
C11 H11B 0.9600
C11 H11C 0.9600
C12 H12A 0.9600
C12 H12B 0.9600
C12 H12C 0.9600
C13 H13A 0.9600
C13 H13B 0.9600
C13 H13C 0.9600
C21 C22 1.387(9)
C21 C26 1.410(9)
C22 C23 1.391(10)
C22 H22 0.9300
C23 C24 1.382(11)
C23 H23 0.9300
C24 C25 1.364(11)
C24 H24 0.9300
C25 C26 1.387(10)
C25 H25 0.9300
C26 H26 0.9300
C31 C32 1.386(10)
C31 C36 1.404(9)
C32 C33 1.395(13)
C32 H32 0.9300
C33 C34 1.354(13)
C33 H33 0.9300
C34 C35 1.394(13)
C34 H34 0.9300
C35 C36 1.372(11)
C35 H35 0.9300
C36 H36 0.9300
C41 C42 1.385(9)
C41 C46 1.391(9)
C42 C43 1.402(10)
C42 H42 0.9300
C43 C44 1.346(11)
C43 H43 0.9300
C44 C45 1.387(12)
C44 H44 0.9300
C45 C46 1.368(10)
C45 H45 0.9300
C46 H46 0.9300
C51 C56 1.388(9)
C51 C52 1.413(9)
C52 C53 1.385(10)
C52 H52 0.9300
C53 C54 1.375(11)
C53 H53 0.9300
C54 C55 1.366(11)
C54 H54 0.9300
C55 C56 1.377(10)
C55 H55 0.9300
C56 H56 0.9300
P1' C1' 1.790(7)
P1' C21' 1.824(8)
P1' C31' 1.826(8)
P2' C1' 1.765(6)
P2' C41' 1.798(8)
P2' C51' 1.798(8)
P2' C4' 1.822(6)
O1' C5' 1.231(8)
O2' C9' 1.214(9)
O3' C9' 1.351(9)
O3' C13' 1.450(8)
N1' C6' 1.349(8)
N1' C2' 1.438(8)
N1' C8' 1.515(9)
C1' C2' 1.462(8)
C2' C3' 1.395(9)
C3' C5' 1.420(9)
C3' C4' 1.494(8)
C4' H4C 0.9700
C4' H4D 0.9700
C5' H5' 0.9300
C6' C7' 1.346(9)
C6' H6' 0.9300
C7' C9' 1.430(10)
C7' H7' 0.9300
C8' C10' 1.514(9)
C8' C11' 1.518(9)
C8' C12' 1.527(9)
C10' H10D 0.9600
C10' H10E 0.9600
C10' H10F 0.9600
C11' H11D 0.9600
C11' H11E 0.9600
C11' H11F 0.9600
C12' H12D 0.9600
C12' H12E 0.9600
C12' H12F 0.9600
C13' H13D 0.9600
C13' H13E 0.9600
C13' H13F 0.9600
C21' C22' 1.393(9)
C21' C26' 1.402(9)
C22' C23' 1.394(11)
C22' H22' 0.9300
C23' C24' 1.378(12)
C23' H23' 0.9300
C24' C25' 1.373(12)
C24' H24' 0.9300
C25' C26' 1.393(11)
C25' H25' 0.9300
C26' H26' 0.9300
C31' C32' 1.365(10)
C31' C36' 1.391(9)
C32' C33' 1.393(11)
C32' H32' 0.9300
C33' C34' 1.359(11)
C33' H33' 0.9300
C34' C35' 1.324(11)
C34' H34' 0.9300
C35' C36' 1.392(10)
C35' H35' 0.9300
C36' H36' 0.9300
C41' C46' 1.376(9)
C41' C42' 1.384(9)
C42' C43' 1.377(9)
C42' H42' 0.9300
C43' C44' 1.358(10)
C43' H43' 0.9300
C44' C45' 1.359(11)
C44' H44' 0.9300
C45' C46' 1.367(11)
C45' H45' 0.9300
C46' H46' 0.9300
C51' C56' 1.390(19)
C51' C52' 1.394(9)
C52' C53' 1.385(9)
C52' H52' 0.9300
C53' C54' 1.38(2)
C53' H53' 0.9300
C54' C55' 1.387(10)
C54' H54' 0.9300
C55' C56' 1.374(10)
C55' H55' 0.9300
C56' H56' 0.9300
O4 C17 1.45(3)
O4 C14 1.57(2)
C14 C15 1.40(4)
C14 H14A 0.9700
C14 H14B 0.9700
C15 C16 1.43(2)
C15 H15A 0.9700
C15 H15B 0.9700
C16 C17 1.42(5)
C16 H16A 0.9700
C16 H16B 0.9700
C17 H17A 0.9700
C17 H17B 0.9700

loop_
_geom_torsion_atom_site_label_1
_geom_torsion_atom_site_label_2
_geom_torsion_atom_site_label_3
_geom_torsion_atom_site_label_4
_geom_torsion
C51 P2 C1 C2 95.8(5)
C4 P2 C1 C2 -17.5(5)
C41 P2 C1 C2 -136.1(5)
C51 P2 C1 P1 -78.1(5)
C4 P2 C1 P1 168.6(5)
C41 P2 C1 P1 49.9(7)
C31 P1 C1 C2 -133.6(6)
C21 P1 C1 C2 120.6(6)
C31 P1 C1 P2 39.5(6)
C21 P1 C1 P2 -66.3(5)
P2 C1 C2 C3 8.6(7)
P1 C1 C2 C3 -176.5(5)
P2 C1 C2 N1 -170.7(5)
P1 C1 C2 N1 4.2(9)
C6 N1 C2 C3 -100.8(7)
C9 N1 C2 C3 83.2(8)
C6 N1 C2 C1 78.5(8)
C9 N1 C2 C1 -97.5(8)
C1 C2 C3 C5 -170.4(7)
N1 C2 C3 C5 8.9(10)
C1 C2 C3 C4 7.6(8)
N1 C2 C3 C4 -173.1(6)
C5 C3 C4 P2 158.9(5)
C2 C3 C4 P2 -19.2(7)
C1 P2 C4 C3 21.2(5)
C51 P2 C4 C3 -98.3(5)
C41 P2 C4 C3 144.8(5)
C2 C3 C5 O1 176.7(7)
C4 C3 C5 O1 -1.1(11)
C2 N1 C6 C7 1.7(10)
C9 N1 C6 C7 177.7(7)
N1 C6 C7 C8 -176.9(7)
C13 O3 C8 O2 8.5(11)
C13 O3 C8 C7 -173.2(6)
C6 C7 C8 O2 -12.4(12)
C6 C7 C8 O3 169.4(6)
C6 N1 C9 C10 -167.4(7)
C2 N1 C9 C10 8.4(10)
C6 N1 C9 C11 72.0(8)
C2 N1 C9 C11 -112.2(8)
C6 N1 C9 C12 -48.1(9)
C2 N1 C9 C12 127.7(8)
C1 P1 C21 C22 -28.6(7)
C31 P1 C21 C22 -136.8(7)
C1 P1 C21 C26 161.0(5)
C31 P1 C21 C26 52.8(6)
C26 C21 C22 C23 -1.9(11)
P1 C21 C22 C23 -172.5(6)
C21 C22 C23 C24 2.2(12)
C22 C23 C24 C25 -2.2(14)
C23 C24 C25 C26 2.0(14)
C24 C25 C26 C21 -1.9(12)
C22 C21 C26 C25 1.8(10)
P1 C21 C26 C25 172.8(6)
C1 P1 C31 C32 102.6(6)
C21 P1 C31 C32 -148.0(6)
C1 P1 C31 C36 -76.8(7)
C21 P1 C31 C36 32.6(7)
C36 C31 C32 C33 2.0(12)
P1 C31 C32 C33 -177.5(7)
C31 C32 C33 C34 -1.5(15)
C32 C33 C34 C35 0.4(17)
C33 C34 C35 C36 0.2(16)
C34 C35 C36 C31 0.3(12)
C32 C31 C36 C35 -1.4(11)
P1 C31 C36 C35 178.0(6)
C1 P2 C41 C42 -111.0(6)
C51 P2 C41 C42 21.1(7)
C4 P2 C41 C42 138.7(6)
C1 P2 C41 C46 69.7(7)
C51 P2 C41 C46 -158.1(6)
C4 P2 C41 C46 -40.6(7)
C46 C41 C42 C43 -1.0(11)
P2 C41 C42 C43 179.8(6)
C41 C42 C43 C44 3.4(13)
C42 C43 C44 C45 -4.8(16)
C43 C44 C45 C46 3.8(15)
C44 C45 C46 C41 -1.3(13)
C42 C41 C46 C45 0.0(11)
P2 C41 C46 C45 179.3(6)
C1 P2 C51 C56 8.9(7)
C4 P2 C51 C56 115.4(6)
C41 P2 C51 C56 -124.6(6)
C1 P2 C51 C52 -168.3(6)
C4 P2 C51 C52 -61.8(7)
C41 P2 C51 C52 58.3(6)
C56 C51 C52 C53 0.6(11)
P2 C51 C52 C53 177.9(6)
C51 C52 C53 C54 0.6(14)
C52 C53 C54 C55 -2.4(15)
C53 C54 C55 C56 3.0(15)
C54 C55 C56 C51 -1.9(13)
C52 C51 C56 C55 0.1(11)
P2 C51 C56 C55 -177.2(6)
C41' P2' C1' C2' -122.1(5)
C51' P2' C1' C2' 112.3(5)
C4' P2' C1' C2' -4.1(5)
C41' P2' C1' P1' 70.1(6)
C51' P2' C1' P1' -55.4(6)
C4' P2' C1' P1' -171.9(5)
C21' P1' C1' C2' -123.3(6)
C31' P1' C1' C2' 126.8(5)
C21' P1' C1' P2' 43.0(7)
C31' P1' C1' P2' -66.9(6)
C6' N1' C2' C3' -90.7(8)
C8' N1' C2' C3' 91.4(9)
C6' N1' C2' C1' 87.5(7)
C8' N1' C2' C1' -90.4(8)
P2' C1' C2' C3' 1.0(8)
P1' C1' C2' C3' 171.0(5)
P2' C1' C2' N1' -177.2(5)
P1' C1' C2' N1' -7.2(9)
N1' C2' C3' C5' 3.3(11)
C1' C2' C3' C5' -174.9(6)
N1' C2' C3' C4' -178.2(6)
C1' C2' C3' C4' 3.6(9)
C2' C3' C4' P2' -6.1(7)
C5' C3' C4' P2' 172.5(6)
C1' P2' C4' C3' 5.9(5)
C41' P2' C4' C3' 130.3(5)
C51' P2' C4' C3' -112.9(6)
C2' C3' C5' O1' 178.4(8)
C4' C3' C5' O1' 0.0(12)
C2' N1' C6' C7' 7.0(10)
C8' N1' C6' C7' -175.1(7)
N1' C6' C7' C9' 178.1(6)
C6' N1' C8' C10' -64.8(9)
C2' N1' C8' C10' 113.0(8)
C6' N1' C8' C11' 176.5(6)
C2' N1' C8' C11' -5.7(10)
C6' N1' C8' C12' 56.9(9)
C2' N1' C8' C12' -125.2(8)
C13' O3' C9' O2' -2.6(11)
C13' O3' C9' C7' 176.6(6)
C6' C7' C9' O2' 3.6(12)
C6' C7' C9' O3' -175.6(6)
C1' P1' C21' C22' -76.9(7)
C31' P1' C21' C22' 35.2(7)
C1' P1' C21' C26' 104.2(6)
C31' P1' C21' C26' -143.7(6)
C26' C21' C22' C23' -3.7(11)
P1' C21' C22' C23' 177.4(6)
C21' C22' C23' C24' 4.0(13)
C22' C23' C24' C25' -2.2(16)
C23' C24' C25' C26' 0.2(16)
C24' C25' C26' C21' 0.1(13)
C22' C21' C26' C25' 1.7(11)
P1' C21' C26' C25' -179.4(6)
C1' P1' C31' C32' -36.2(8)
C21' P1' C31' C32' -148.1(8)
C1' P1' C31' C36' 156.7(6)
C21' P1' C31' C36' 44.8(7)
C36' C31' C32' C33' -0.1(14)
P1' C31' C32' C33' -167.6(8)
C31' C32' C33' C34' -3.1(17)
C32' C33' C34' C35' 4.7(18)
C33' C34' C35' C36' -3.0(17)
C32' C31' C36' C35' 1.8(12)
P1' C31' C36' C35' 169.8(6)
C34' C35' C36' C31' -0.3(14)
C1' P2' C41' C46' -55.6(8)
C51' P2' C41' C46' 73.5(8)
C4' P2' C41' C46' -167.0(7)
C1' P2' C41' C42' 127.3(6)
C51' P2' C41' C42' -103.6(6)
C4' P2' C41' C42' 15.9(7)
C46' C41' C42' C43' -0.1(11)
P2' C41' C42' C43' 177.1(5)
C41' C42' C43' C44' -0.8(12)
C42' C43' C44' C45' 2.4(13)
C43' C44' C45' C46' -3.1(15)
C44' C45' C46' C41' 2.3(16)
C42' C41' C46' C45' -0.6(14)
P2' C41' C46' C45' -177.8(7)
C1' P2' C51' C56' 148.5(6)
C41' P2' C51' C56' 16.5(8)
C4' P2' C51' C56' -102.7(7)
C1' P2' C51' C52' -35.7(6)
C41' P2' C51' C52' -167.6(6)
C4' P2' C51' C52' 73.1(6)
C56' C51' C52' C53' -1.4(11)
P2' C51' C52' C53' -177.5(6)
C51' C52' C53' C54' 0.2(11)
C52' C53' C54' C55' 1.9(12)
C53' C54' C55' C56' -2.9(13)
C54' C55' C56' C51' 1.7(14)
C52' C51' C56' C55' 0.5(12)
P2' C51' C56' C55' 176.3(7)
C17 O4 C14 C15 34(3)
O4 C14 C15 C16 -17(3)
C14 C15 C16 C17 -8(3)
C15 C16 C17 O4 31(3)
C14 O4 C17 C16 -32(2)
